data_2201767
loop_
_publ_author_name
'Smith, Mark D.'
'zur Loye, Hans-Conrad'

_publ_section_title
;
 Sr~3~MgPtO~6~
;
_journal_issue 5
_journal_name_full 'Acta Crystallographica Section E'
_journal_page_first i75
_journal_page_last i76
_journal_paper_doi 10.1107/S1600536803005993
_journal_volume 59
_journal_year 2003
_chemical_formula_iupac 'Sr3 Mg Pt O6'
_chemical_formula_structural 'Sr3 Mg Pt O6'
_chemical_formula_sum 'Mg O6 Pt Sr3'
_chemical_formula_weight 578.26
_chemical_name_systematic
;
Tristrontium Magnesium Platinum Hexaoxide
;
_space_group_IT_number 167
_symmetry_cell_setting trigonal
_symmetry_space_group_name_Hall '-R 3 2"c'
_symmetry_space_group_name_H-M 'R -3 c :H'
_atom_sites_solution_primary direct
_atom_sites_solution_secondary difmap
_audit_creation_method SHELXL-97
_cell_angle_alpha 90.00
_cell_angle_beta 90.00
_cell_angle_gamma 120.00
_cell_formula_units_Z 6
_cell_length_a 9.6432(4)
_cell_length_b 9.6432(4)
_cell_length_c 11.1112(6)
_cell_measurement_reflns_used 1132
_cell_measurement_temperature 293(2)
_cell_measurement_theta_max 36.306
_cell_measurement_theta_min 4.226
_cell_volume 894.82(7)
_computing_cell_refinement 'SAINT-Plus-NT (Bruker, 1999)'
_computing_data_collection 'SMART-NT (Bruker, 1999)'
_computing_data_reduction 'SAINT-Plus-NT '
_computing_molecular_graphics 'ATOMS (Dowty, 2001)'
_computing_publication_material 'SHELXTL (Bruker, 1997)'
_computing_structure_refinement 'SHELXL97 (Sheldrick, 1997)'
_computing_structure_solution 'SHELXS97 (Sheldrick, 1997)'
_diffrn_ambient_temperature 293(2)
_diffrn_measured_fraction_theta_full 0.998
_diffrn_measured_fraction_theta_max 0.998
_diffrn_measurement_device_type 'Bruker SMART APEX CCD'
_diffrn_measurement_method \w
_diffrn_radiation_monochromator graphite
_diffrn_radiation_source 'sealed tube'
_diffrn_radiation_type MoK\a
_diffrn_radiation_wavelength 0.71073
_diffrn_reflns_av_R_equivalents 0.0371
_diffrn_reflns_av_sigmaI/netI 0.0374
_diffrn_reflns_limit_h_max 7
_diffrn_reflns_limit_h_min -16
_diffrn_reflns_limit_k_max 16
_diffrn_reflns_limit_k_min -11
_diffrn_reflns_limit_l_max 8
_diffrn_reflns_limit_l_min -18
_diffrn_reflns_number 2412
_diffrn_reflns_theta_full 36.31
_diffrn_reflns_theta_max 36.31
_diffrn_reflns_theta_min 4.23
_diffrn_standards_decay_% 0
_exptl_absorpt_coefficient_mu 50.129
_exptl_absorpt_correction_T_max 0.2390
_exptl_absorpt_correction_T_min 0.0726
_exptl_absorpt_correction_type multi-scan
_exptl_absorpt_process_details '(SADABS; Bruker, 1999)'
_exptl_crystal_colour brown
_exptl_crystal_density_diffrn 6.439
_exptl_crystal_density_method 'not measured'
_exptl_crystal_description rhombohedron
_exptl_crystal_F_000 1512
_exptl_crystal_size_max 0.11
_exptl_crystal_size_mid 0.05
_exptl_crystal_size_min 0.04
_refine_diff_density_max 2.322
_refine_diff_density_min -3.122
_refine_ls_extinction_coef 0.00118(8)
_refine_ls_extinction_expression Fc^*^=kFc[1+0.001xFc^2^\l^3^/sin(2\q)]^-1/4^
_refine_ls_extinction_method SHELXL97
_refine_ls_goodness_of_fit_ref 1.005
_refine_ls_matrix_type full
_refine_ls_number_parameters 20
_refine_ls_number_reflns 490
_refine_ls_number_restraints 0
_refine_ls_restrained_S_all 1.005
_refine_ls_R_factor_all 0.0280
_refine_ls_R_factor_gt 0.0238
_refine_ls_shift/su_max <0.001
_refine_ls_shift/su_mean 0.000
_refine_ls_structure_factor_coef Fsqd
_refine_ls_weighting_details 'calc w = 1/[\s^2^(Fo^2^)+(0.0227P)^2^] where P = (Fo^2^+2Fc^2^)/3'
_refine_ls_weighting_scheme calc
_refine_ls_wR_factor_gt 0.0481
_refine_ls_wR_factor_ref 0.0487
_reflns_number_gt 431
_reflns_number_total 490
_reflns_threshold_expression I>2\s(I)
_cod_data_source_file br6088.cif
_cod_data_source_block I
_cod_depositor_comments
;
The following automatic conversions were performed:
'_symmetry_cell_setting' value 'Trigonal' changed to 'trigonal' according
to '/home/saulius/struct/CIF-dictionaries/cif_core.dic' dictionary named
'cif_core.dic' version 2.4.1 from 2010-06-29.

Automatic conversion script
Id: cif_fix_enum 1527 2010-12-29 10:47:43Z saulius 

The following automatic conversions were performed:

'_symmetry_cell_setting' value 'Trigonal' changed to 'trigonal'
according to /home/saulius/struct/CIF-dictionaries/cif_core.dic
dictionary named 'cif_core.dic' version 2.4.1 from 2010-06-29.

Automatic conversion script
Id: cif_fix_values 1715 2011-07-08 13:25:40Z adriana 
;
_cod_original_sg_symbol_H-M 'R -3 c'
_cod_database_code 2201767
_cod_database_fobs_code 2201767

loop_
_symmetry_equiv_pos_as_xyz
'x, y, z'
'-y, x-y, z'
'-x+y, -x, z'
'y, x, -z+1/2'
'x-y, -y, -z+1/2'
'-x, -x+y, -z+1/2'
'x+2/3, y+1/3, z+1/3'
'-y+2/3, x-y+1/3, z+1/3'
'-x+y+2/3, -x+1/3, z+1/3'
'y+2/3, x+1/3, -z+5/6'
'x-y+2/3, -y+1/3, -z+5/6'
'-x+2/3, -x+y+1/3, -z+5/6'
'x+1/3, y+2/3, z+2/3'
'-y+1/3, x-y+2/3, z+2/3'
'-x+y+1/3, -x+2/3, z+2/3'
'y+1/3, x+2/3, -z+7/6'
'x-y+1/3, -y+2/3, -z+7/6'
'-x+1/3, -x+y+2/3, -z+7/6'
'-x, -y, -z'
'y, -x+y, -z'
'x-y, x, -z'
'-y, -x, z-1/2'
'-x+y, y, z-1/2'
'x, x-y, z-1/2'
'-x+2/3, -y+1/3, -z+1/3'
'y+2/3, -x+y+1/3, -z+1/3'
'x-y+2/3, x+1/3, -z+1/3'
'-y+2/3, -x+1/3, z-1/6'
'-x+y+2/3, y+1/3, z-1/6'
'x+2/3, x-y+1/3, z-1/6'
'-x+1/3, -y+2/3, -z+2/3'
'y+1/3, -x+y+2/3, -z+2/3'
'x-y+1/3, x+2/3, -z+2/3'
'-y+1/3, -x+2/3, z+1/6'
'-x+y+1/3, y+2/3, z+1/6'
'x+1/3, x-y+2/3, z+1/6'

loop_
_atom_site_label
_atom_site_fract_x
_atom_site_fract_y
_atom_site_fract_z
_atom_site_U_iso_or_equiv
_atom_site_adp_type
_atom_site_calc_flag
_atom_site_refinement_flags
_atom_site_occupancy
_atom_site_disorder_assembly
_atom_site_disorder_group
_atom_site_type_symbol
Sr 0.36540(5) 0.0000 0.2500 0.00375(12) Uani d S 1 . . Sr
Mg 0.0000 0.0000 0.2500 0.0026(6) Uani d S 1 . . Mg
Pt 0.0000 0.0000 0.0000 0.00164(10) Uani d S 1 . . Pt
O 0.1736(4) 0.0221(4) 0.1151(3) 0.0059(5) Uani d . 1 . . O

loop_
_atom_site_aniso_label
_atom_site_aniso_U_11
_atom_site_aniso_U_22
_atom_site_aniso_U_33
_atom_site_aniso_U_12
_atom_site_aniso_U_13
_atom_site_aniso_U_23
Sr 0.00374(18) 0.0039(2) 0.0036(2) 0.00197(11) -0.00030(8) -0.00060(16)
Mg 0.0030(8) 0.0030(8) 0.0017(13) 0.0015(4) 0.000 0.000
Pt 0.00186(12) 0.00186(12) 0.00122(14) 0.00093(6) 0.000 0.000
O 0.0062(13) 0.0078(14) 0.0043(12) 0.0039(11) -0.0030(10) -0.0002(10)

loop_
_atom_type_symbol
_atom_type_description
_atom_type_scat_dispersion_real
_atom_type_scat_dispersion_imag
_atom_type_scat_source
O O 0.0106 0.0060 'International Tables Vol C Tables 4.2.6.8 and 6.1.1.4'
Mg Mg 0.0486 0.0363 'International Tables Vol C Tables 4.2.6.8 and 6.1.1.4'
Sr Sr -1.5307 3.2498 'International Tables Vol C Tables 4.2.6.8 and 6.1.1.4'
Pt Pt -1.7033 8.3905 'International Tables Vol C Tables 4.2.6.8 and 6.1.1.4'

loop_
_geom_angle_atom_site_label_1
_geom_angle_atom_site_label_2
_geom_angle_atom_site_label_3
_geom_angle_site_symmetry_1
_geom_angle_site_symmetry_3
_geom_angle
_geom_angle_publ_flag
O Sr O . 5 75.35(14) ?
O Sr O . 35_545 94.24(9) ?
O Sr O 5 35_545 76.37(11) ?
O Sr O . 25 76.37(11) ?
O Sr O 5 25 94.24(9) ?
O Sr O 35_545 25 168.27(13) ?
O Sr O . 9 131.68(5) ?
O Sr O 5 9 74.68(12) ?
O Sr O 35_545 9 114.14(10) ?
O Sr O 25 9 69.07(12) ?
O Sr O . 16_544 74.68(12) ?
O Sr O 5 16_544 131.68(5) ?
O Sr O 35_545 16_544 69.07(12) ?
O Sr O 25 16_544 114.14(10) ?
O Sr O 9 16_544 150.67(13) ?
O Sr O . 26 122.00(4) ?
O Sr O 5 26 140.32(10) ?
O Sr O 35_545 26 130.498(19) ?
O Sr O 25 26 61.20(13) ?
O Sr O 9 26 67.69(11) ?
O Sr O 16_544 26 87.93(9) ?
O Sr O . 36_545 140.32(10) ?
O Sr O 5 36_545 122.00(4) ?
O Sr O 35_545 36_545 61.20(13) ?
O Sr O 25 36_545 130.498(19) ?
O Sr O 9 36_545 87.93(9) ?
O Sr O 16_544 36_545 67.69(11) ?
O Sr O 26 36_545 69.64(13) ?
O Mg O 3 4 146.71(16) ?
O Mg O 3 5 128.62(16) ?
O Mg O 4 5 77.78(12) ?
O Mg O 3 6 87.89(15) ?
O Mg O 4 6 77.78(12) ?
O Mg O 5 6 77.78(12) ?
O Mg O 3 . 77.78(12) n
O Mg O 4 . 128.62(16) n
O Mg O 5 . 87.89(15) n
O Mg O 6 . 146.71(16) n
O Mg O 3 2 77.78(12) ?
O Mg O 4 2 87.89(15) ?
O Mg O 5 2 146.71(16) ?
O Mg O 6 2 128.62(16) ?
O Mg O . 2 77.78(12) ?
O Pt O 19 20 84.59(13) ?
O Pt O 19 2 95.41(13) ?
O Pt O 20 2 180.0(2) ?
O Pt O 19 . 180.0(2) ?
O Pt O 20 . 95.41(13) n
O Pt O 2 . 84.59(13) n
O Pt O 19 21 84.59(13) ?
O Pt O 20 21 84.59(13) ?
O Pt O 2 21 95.41(13) ?
O Pt O . 21 95.41(13) ?
O Pt O 19 3 95.41(13) ?
O Pt O 20 3 95.41(13) ?
O Pt O 2 3 84.59(13) ?
O Pt O . 3 84.59(13) ?
O Pt O 21 3 180.0(2) ?
Pt O Mg . . 82.54(11) n
Pt O Sr . . 170.33(16) ?
Mg O Sr . . 98.38(11) ?
Pt O Sr . 25 85.80(10) ?
Mg O Sr . 25 95.87(11) ?
Sr O Sr . 25 103.63(11) ?
Pt O Sr . 14_544 85.08(10) ?
Mg O Sr . 14_544 167.47(14) ?
Sr O Sr . 14_544 93.49(10) ?
Sr O Sr 25 14_544 85.18(9) ?
Pt O Sr . 27_445 83.32(10) ?
Mg O Sr . 27_445 93.22(10) ?
Sr O Sr . 27_445 87.02(9) ?
Sr O Sr 25 27_445 164.79(12) ?
Sr O Sr 14_544 27_445 83.34(9) ?

loop_
_geom_bond_atom_site_label_1
_geom_bond_atom_site_label_2
_geom_bond_site_symmetry_2
_geom_bond_distance
_geom_bond_publ_flag
Sr O . 2.472(3) y
Sr O 5 2.472(3) ?
Sr O 35_545 2.637(3) y
Sr O 25 2.637(3) ?
Sr O 9 2.663(3) y
Sr O 16_544 2.663(3) ?
Sr O 26 2.731(3) y
Sr O 36_545 2.731(3) ?
Sr Pt 7 3.2080(2) ?
Sr Pt 16_544 3.2081(2) ?
Sr Mg . 3.5236(5) ?
Sr Sr 32 3.5865(2) ?
Mg O 3 2.177(3) ?
Mg O 4 2.177(3) ?
Mg O 5 2.177(3) ?
Mg O 6 2.177(3) ?
Mg O . 2.177(3) y
Mg O 2 2.177(3) ?
Mg Pt . 2.77780(15) y
Mg Pt 4 2.77780(15) ?
Mg Sr 3 3.5236(5) ?
Mg Sr 2 3.5236(5) ?
Mg Sr 27_445 3.5865(2) ?
Pt O 19 2.031(3) ?
Pt O 20 2.031(3) ?
Pt O 2 2.031(3) ?
Pt O . 2.031(3) y
Pt O 21 2.031(3) ?
Pt O 3 2.031(3) ?
Pt Mg 19 2.77780(15) ?
Pt Sr 15_554 3.2080(2) ?
Pt Sr 27_445 3.2080(2) ?
Pt Sr 25 3.2080(2) ?
Pt Sr 13_444 3.2080(2) ?
O Sr 25 2.637(3) ?
O Sr 14_544 2.663(3) ?
O Sr 27_445 2.731(3) ?
